data_4126159
loop_
_publ_author_name
'Rombola, Michael'
'Sumaria, Chintan S.'
'Montgomery, Thomas D.'
'Rawal, Viresh H.'

_publ_section_title
;
 Development of Chiral, Bifunctional Thiosquaramides: Enantioselective
 Michael Additions of Barbituric Acids to Nitroalkenes.
;
_journal_issue 15
_journal_name_full 'Journal of the American Chemical Society'
_journal_page_first 5297
_journal_page_last 5300
_journal_paper_doi 10.1021/jacs.7b01115
_journal_volume 139
_journal_year 2017
_chemical_absolute_configuration ad
_chemical_formula_moiety 'C25 H20 Cl N3 O5'
_chemical_formula_sum 'C25 H20 Cl N3 O5'
_chemical_formula_weight 477.89
_space_group_crystal_system orthorhombic
_space_group_IT_number 19
_space_group_name_Hall 'P 2ac 2ab'
_space_group_name_H-M_alt 'P 21 21 21'
_symmetry_space_group_name_Hall 'P 2ac 2ab'
_symmetry_space_group_name_H-M 'P 21 21 21'
_atom_sites_solution_hydrogens geom
_atom_sites_solution_primary dual
_atom_sites_solution_secondary difmap
_audit_creation_date 2016-04-14
_audit_creation_method
;
Olex2 1.2
(compiled 2016.02.19 svn.r3266 for OlexSys, GUI svn.r5155)
;
_cell_angle_alpha 90
_cell_angle_beta 90
_cell_angle_gamma 90
_cell_formula_units_Z 4
_cell_length_a 11.5579(3)
_cell_length_b 13.5603(4)
_cell_length_c 14.1952(4)
_cell_measurement_reflns_used 9900
_cell_measurement_temperature 100(2)
_cell_measurement_theta_max 74.45
_cell_measurement_theta_min 3.11
_cell_volume 2224.79(11)
_computing_cell_refinement 'SAINT V.8.35A (Bruker AXS Inc., 2013)'
_computing_data_collection 'APEX3 v.2015.9-0 (Bruker AXS Inc., 2015)'
_computing_data_reduction 'SAINT V.8.35A (Bruker AXS Inc., 2013)'
_computing_molecular_graphics
;
OLEX2: a complete structure solution, refinement and analysis program 
Dolomanov et al., 2009

Mercury: visualization and analysis of crystal structures
Macrae, et al., 2006

O. V. Dolomanov, L. J. Bourhis, R. J. Gildea, J. A. K. Howard and H. Puschmann.
J. Appl. Cryst. (2009). 42, 339-341;

C. F. Macrae, P. R. Edgington, P. McCabe, E. Pidcock, G. P. Shields, R. Taylor,
M. Towler and J. van de Streek, J. Appl. Cryst. (2006). 39, 453-457.
;
_computing_publication_material
;
 APEX3 v.2015.5-2 (Bruker AXS Inc., 2015)
 OLEX2 (Dolomanov et al., 2009)
;
_computing_structure_refinement 'XL-2014/7 (Sheldrick, 2015b)'
_computing_structure_solution 'XT 2014/5 (Sheldrick, 2015a)'
_diffrn_ambient_temperature 100(2)
_diffrn_detector_area_resol_mean 10.4167
_diffrn_measured_fraction_theta_full 0.986
_diffrn_measured_fraction_theta_max 0.974
_diffrn_measurement_device_type 'Bruker D8 Venture PHOTON 100 CMOS'
_diffrn_measurement_method 'omega and phi scans'
_diffrn_radiation_monochromator mirrors
_diffrn_radiation_type CuK\a
_diffrn_radiation_wavelength 1.54178
_diffrn_reflns_av_R_equivalents 0.0228
_diffrn_reflns_av_unetI/netI 0.0308
_diffrn_reflns_Laue_measured_fraction_full 0.986
_diffrn_reflns_Laue_measured_fraction_max 0.974
_diffrn_reflns_limit_h_max 12
_diffrn_reflns_limit_h_min -14
_diffrn_reflns_limit_k_max 13
_diffrn_reflns_limit_k_min -15
_diffrn_reflns_limit_l_max 16
_diffrn_reflns_limit_l_min -17
_diffrn_reflns_number 13741
_diffrn_reflns_point_group_measured_fraction_full 0.972
_diffrn_reflns_point_group_measured_fraction_max 0.950
_diffrn_reflns_theta_full 67.679
_diffrn_reflns_theta_max 74.538
_diffrn_reflns_theta_min 4.509
_diffrn_source 'INCOATEC ImuS micro-focus source'
_diffrn_standards_number 0
_exptl_absorpt_coefficient_mu 1.895
_exptl_absorpt_correction_T_max 0.7538
_exptl_absorpt_correction_T_min 0.5486
_exptl_absorpt_correction_type multi-scan
_exptl_absorpt_process_details
;
SADABS-2014/5 (Bruker,2014/5) was used for absorption correction.
wR2(int) was 0.1210 before and 0.0620 after correction.
The Ratio of minimum to maximum transmission is 0.7278.
The \l/2 correction factor is 0.00150.
;
_exptl_crystal_colour colourless
_exptl_crystal_colour_primary colourless
_exptl_crystal_density_diffrn 1.427
_exptl_crystal_description block
_exptl_crystal_F_000 992
_exptl_crystal_size_max 0.32
_exptl_crystal_size_mid 0.16
_exptl_crystal_size_min 0.12
_refine_diff_density_max 0.215
_refine_diff_density_min -0.150
_refine_diff_density_rms 0.038
_refine_ls_abs_structure_details
;
 Flack x determined using 1744 quotients [(I+)-(I-)]/[(I+)+(I-)]
 (Parsons, Flack and Wagner, Acta Cryst. B69 (2013) 249-259).
;
_refine_ls_abs_structure_Flack 0.024(3)
_refine_ls_extinction_method none
_refine_ls_goodness_of_fit_ref 1.020
_refine_ls_hydrogen_treatment constr
_refine_ls_matrix_type full
_refine_ls_number_parameters 308
_refine_ls_number_reflns 4320
_refine_ls_number_restraints 0
_refine_ls_restrained_S_all 1.020
_refine_ls_R_factor_all 0.0235
_refine_ls_R_factor_gt 0.0230
_refine_ls_shift/su_max 0.001
_refine_ls_shift/su_mean 0.000
_refine_ls_structure_factor_coef Fsqd
_refine_ls_weighting_details 'w=1/[\s^2^(Fo^2^)+(0.0360P)^2^+0.1994P] where P=(Fo^2^+2Fc^2^)/3'
_refine_ls_weighting_scheme calc
_refine_ls_wR_factor_gt 0.0602
_refine_ls_wR_factor_ref 0.0605
_reflns_Friedel_coverage 0.721
_reflns_Friedel_fraction_full 0.953
_reflns_Friedel_fraction_max 0.918
_reflns_number_gt 4211
_reflns_number_total 4320
_reflns_threshold_expression 'I > 2\s(I)'
_cod_data_source_file ja7b01115_si_002.cif
_cod_data_source_block 0216_rombola_cu
_cod_database_code 4126159
_shelx_space_group_comment
;
The symmetry employed for this shelxl refinement is uniquely defined
by the following loop, which should always be used as a source of
symmetry information in preference to the above space-group names.
They are only intended as comments.
;
_shelx_estimated_absorpt_t_max 0.805
_shelx_estimated_absorpt_t_min 0.582
_olex2_refinement_description
;
1. Fixed Uiso
 At 1.2 times of:
  All C(H) groups, All C(H,H) groups
 At 1.5 times of:
  All C(H,H,H) groups
2.a Ternary CH refined with riding coordinates:
 C17(H17)
2.b Secondary CH2 refined with riding coordinates:
 C18(H18A,H18B)
2.c Aromatic/amide H refined with riding coordinates:
 C2(H2), C3(H3), C4(H4), C5(H5), C6(H6), C12(H12), C13(H13), C14(H14),
 C15(H15), C16(H16), C20(H20), C21(H21), C23(H23), C24(H24)
2.d Idealised Me refined as rotating group:
 C25(H25A,H25B,H25C)
;
_shelx_shelxl_version_number 2014/7
_olex2_submission_special_instructions 'No special instructions were received'

loop_
_space_group_symop_operation_xyz
'x, y, z'
'-x+1/2, -y, z+1/2'
'x+1/2, -y+1/2, -z'
'-x, y+1/2, -z+1/2'

loop_
_atom_site_label
_atom_site_type_symbol
_atom_site_fract_x
_atom_site_fract_y
_atom_site_fract_z
_atom_site_U_iso_or_equiv
_atom_site_adp_type
_atom_site_occupancy
_atom_site_site_symmetry_order
_atom_site_calc_flag
_atom_site_refinement_flags_posn
Cl1 Cl 0.78160(3) 0.59292(3) 0.20661(3) 0.02026(10) Uani 1 1 d .
O1 O 0.62334(12) 0.23936(9) 0.33201(9) 0.0227(3) Uani 1 1 d .
O2 O 0.79975(11) 0.40483(10) 0.09501(9) 0.0232(3) Uani 1 1 d .
O3 O 0.56453(11) 0.56978(9) 0.31872(9) 0.0205(3) Uani 1 1 d .
O4 O 0.60598(13) 0.60322(12) -0.13222(10) 0.0327(3) Uani 1 1 d .
O5 O 0.48577(12) 0.64781(10) -0.02321(9) 0.0238(3) Uani 1 1 d .
N1 N 0.58286(12) 0.40292(10) 0.32017(10) 0.0141(3) Uani 1 1 d .
N2 N 0.71275(12) 0.32262(10) 0.21401(10) 0.0137(3) Uani 1 1 d .
N3 N 0.57192(13) 0.60496(11) -0.04993(11) 0.0193(3) Uani 1 1 d .
C1 C 0.49935(14) 0.39032(12) 0.39610(12) 0.0148(3) Uani 1 1 d .
C2 C 0.52133(15) 0.43001(13) 0.48397(13) 0.0196(4) Uani 1 1 d .
H2 H 0.5893 0.4676 0.4951 0.023 Uiso 1 1 calc R
C3 C 0.44154(17) 0.41363(15) 0.55597(13) 0.0248(4) Uani 1 1 d .
H3 H 0.4556 0.4398 0.6170 0.030 Uiso 1 1 calc R
C4 C 0.34230(18) 0.35968(15) 0.53929(14) 0.0255(4) Uani 1 1 d .
H4 H 0.2887 0.3485 0.5889 0.031 Uiso 1 1 calc R
C5 C 0.32061(16) 0.32152(14) 0.44984(15) 0.0226(4) Uani 1 1 d .
H5 H 0.2517 0.2853 0.4382 0.027 Uiso 1 1 calc R
C6 C 0.39995(15) 0.33664(12) 0.37781(13) 0.0182(4) Uani 1 1 d .
H6 H 0.3862 0.3105 0.3167 0.022 Uiso 1 1 calc R
C7 C 0.63840(14) 0.31646(13) 0.29160(12) 0.0151(3) Uani 1 1 d .
C8 C 0.73541(14) 0.40600(13) 0.16203(12) 0.0154(3) Uani 1 1 d .
C9 C 0.67208(14) 0.50027(12) 0.19129(12) 0.0141(3) Uani 1 1 d .
C10 C 0.60317(14) 0.49618(12) 0.28372(12) 0.0149(3) Uani 1 1 d .
C11 C 0.76296(15) 0.22919(12) 0.18395(11) 0.0140(3) Uani 1 1 d .
C12 C 0.87646(15) 0.20723(13) 0.20582(13) 0.0184(3) Uani 1 1 d .
H12 H 0.9240 0.2538 0.2374 0.022 Uiso 1 1 calc R
C13 C 0.91960(16) 0.11497(14) 0.18042(12) 0.0208(4) Uani 1 1 d .
H13 H 0.9974 0.0981 0.1947 0.025 Uiso 1 1 calc R
C14 C 0.84897(16) 0.04785(13) 0.13423(13) 0.0198(4) Uani 1 1 d .
H14 H 0.8785 -0.0152 0.1177 0.024 Uiso 1 1 calc R
C15 C 0.73586(15) 0.07205(13) 0.11207(13) 0.0189(3) Uani 1 1 d .
H15 H 0.6883 0.0260 0.0797 0.023 Uiso 1 1 calc R
C16 C 0.69192(15) 0.16352(13) 0.13712(12) 0.0168(3) Uani 1 1 d .
H16 H 0.6143 0.1807 0.1223 0.020 Uiso 1 1 calc R
C17 C 0.58488(14) 0.53470(12) 0.11348(12) 0.0148(3) Uani 1 1 d .
H17 H 0.5539 0.6003 0.1334 0.018 Uiso 1 1 calc R
C18 C 0.64617(16) 0.54968(13) 0.01919(13) 0.0186(4) Uani 1 1 d .
H18A H 0.7189 0.5867 0.0297 0.022 Uiso 1 1 calc R
H18B H 0.6666 0.4846 -0.0077 0.022 Uiso 1 1 calc R
C19 C 0.48295(14) 0.46378(12) 0.10956(12) 0.0140(3) Uani 1 1 d .
C20 C 0.49046(16) 0.37134(12) 0.06707(12) 0.0169(3) Uani 1 1 d .
H20 H 0.5603 0.3521 0.0369 0.020 Uiso 1 1 calc R
C21 C 0.39676(16) 0.30698(13) 0.06835(13) 0.0198(4) Uani 1 1 d .
H21 H 0.4036 0.2439 0.0398 0.024 Uiso 1 1 calc R
C22 C 0.29308(16) 0.33403(13) 0.11098(12) 0.0195(4) Uani 1 1 d .
C23 C 0.28629(15) 0.42643(13) 0.15375(12) 0.0187(3) Uani 1 1 d .
H23 H 0.2164 0.4457 0.1837 0.022 Uiso 1 1 calc R
C24 C 0.37943(15) 0.49053(13) 0.15332(12) 0.0168(3) Uani 1 1 d .
H24 H 0.3729 0.5531 0.1830 0.020 Uiso 1 1 calc R
C25 C 0.18920(17) 0.26731(16) 0.10969(15) 0.0279(4) Uani 1 1 d .
H25A H 0.1318 0.2931 0.0652 0.042 Uiso 1 1 calc GR
H25B H 0.1552 0.2644 0.1729 0.042 Uiso 1 1 calc GR
H25C H 0.2128 0.2010 0.0901 0.042 Uiso 1 1 calc GR

loop_
_atom_site_aniso_label
_atom_site_aniso_U_11
_atom_site_aniso_U_22
_atom_site_aniso_U_33
_atom_site_aniso_U_23
_atom_site_aniso_U_13
_atom_site_aniso_U_12
Cl1 0.01720(19) 0.0178(2) 0.0258(2) 0.00131(15) -0.00359(16) -0.00539(15)
O1 0.0278(7) 0.0171(6) 0.0232(7) 0.0063(5) 0.0100(5) 0.0063(5)
O2 0.0234(7) 0.0199(6) 0.0263(7) 0.0053(5) 0.0112(5) 0.0037(5)
O3 0.0244(6) 0.0154(6) 0.0218(6) -0.0028(5) 0.0025(5) 0.0027(5)
O4 0.0381(8) 0.0419(9) 0.0180(7) 0.0072(6) 0.0040(6) -0.0006(7)
O5 0.0246(7) 0.0213(7) 0.0253(7) 0.0011(5) -0.0039(6) 0.0009(5)
N1 0.0137(6) 0.0144(7) 0.0141(6) -0.0001(5) 0.0016(5) 0.0011(5)
N2 0.0139(6) 0.0130(7) 0.0143(6) 0.0003(5) 0.0016(6) 0.0011(5)
N3 0.0220(8) 0.0172(8) 0.0188(8) 0.0034(6) -0.0017(6) -0.0065(6)
C1 0.0146(8) 0.0154(8) 0.0145(8) 0.0027(6) 0.0027(6) 0.0050(6)
C2 0.0168(8) 0.0237(9) 0.0183(8) -0.0009(7) -0.0012(7) 0.0053(7)
C3 0.0294(10) 0.0288(10) 0.0163(9) 0.0008(7) 0.0033(7) 0.0115(8)
C4 0.0257(10) 0.0234(10) 0.0272(10) 0.0079(8) 0.0133(8) 0.0079(8)
C5 0.0186(9) 0.0149(9) 0.0342(11) 0.0055(7) 0.0061(8) 0.0025(7)
C6 0.0185(8) 0.0155(9) 0.0206(9) 0.0011(6) -0.0003(7) 0.0033(6)
C7 0.0150(7) 0.0161(8) 0.0142(8) 0.0000(6) 0.0000(6) 0.0019(6)
C8 0.0126(7) 0.0161(8) 0.0176(8) 0.0010(6) -0.0002(6) -0.0013(6)
C9 0.0145(8) 0.0112(8) 0.0167(8) 0.0002(6) 0.0003(6) -0.0031(6)
C10 0.0134(7) 0.0163(8) 0.0150(8) -0.0006(6) -0.0017(6) 0.0007(6)
C11 0.0157(8) 0.0129(8) 0.0134(8) 0.0011(6) 0.0037(6) 0.0017(6)
C12 0.0167(8) 0.0214(9) 0.0170(8) -0.0016(6) 0.0003(7) 0.0000(6)
C13 0.0171(8) 0.0258(10) 0.0194(9) 0.0010(7) 0.0013(7) 0.0070(7)
C14 0.0236(9) 0.0150(9) 0.0207(9) 0.0016(7) 0.0079(7) 0.0046(7)
C15 0.0216(9) 0.0148(8) 0.0202(8) -0.0015(6) 0.0035(7) -0.0038(6)
C16 0.0134(8) 0.0180(9) 0.0192(8) 0.0025(6) 0.0015(6) -0.0011(6)
C17 0.0156(8) 0.0123(8) 0.0165(8) 0.0010(6) -0.0008(7) 0.0001(6)
C18 0.0184(8) 0.0184(9) 0.0190(9) 0.0032(7) 0.0011(7) -0.0007(6)
C19 0.0155(8) 0.0125(8) 0.0139(8) 0.0021(6) -0.0030(6) -0.0002(6)
C20 0.0187(9) 0.0171(8) 0.0150(8) -0.0011(6) -0.0016(7) 0.0019(6)
C21 0.0248(10) 0.0150(9) 0.0195(9) -0.0017(7) -0.0052(7) -0.0010(7)
C22 0.0218(9) 0.0206(9) 0.0161(8) 0.0051(6) -0.0055(7) -0.0050(7)
C23 0.0149(8) 0.0227(9) 0.0185(8) 0.0027(6) -0.0013(7) 0.0008(7)
C24 0.0180(8) 0.0163(8) 0.0161(8) -0.0003(6) -0.0018(6) 0.0011(6)
C25 0.0261(10) 0.0297(11) 0.0279(10) 0.0074(8) -0.0072(8) -0.0113(8)

loop_
_atom_type_symbol
_atom_type_description
_atom_type_scat_dispersion_real
_atom_type_scat_dispersion_imag
_atom_type_scat_source
C C 0.0181 0.0091 'International Tables Vol C Tables 4.2.6.8 and 6.1.1.4'
H H 0.0000 0.0000 'International Tables Vol C Tables 4.2.6.8 and 6.1.1.4'
Cl Cl 0.3639 0.7018 'International Tables Vol C Tables 4.2.6.8 and 6.1.1.4'
N N 0.0311 0.0180 'International Tables Vol C Tables 4.2.6.8 and 6.1.1.4'
O O 0.0492 0.0322 'International Tables Vol C Tables 4.2.6.8 and 6.1.1.4'

loop_
_geom_angle_atom_site_label_1
_geom_angle_atom_site_label_2
_geom_angle_atom_site_label_3
_geom_angle
C7 N1 C1 114.89(13)
C10 N1 C1 119.68(13)
C10 N1 C7 125.42(14)
C7 N2 C11 115.03(13)
C8 N2 C7 126.03(14)
C8 N2 C11 118.80(13)
O4 N3 C18 115.24(15)
O5 N3 O4 124.56(16)
O5 N3 C18 120.20(15)
C2 C1 N1 120.02(15)
C2 C1 C6 121.78(16)
C6 C1 N1 118.20(15)
C1 C2 H2 120.7
C1 C2 C3 118.55(17)
C3 C2 H2 120.7
C2 C3 H3 119.7
C4 C3 C2 120.53(18)
C4 C3 H3 119.7
C3 C4 H4 119.9
C3 C4 C5 120.15(17)
C5 C4 H4 119.9
C4 C5 H5 120.1
C6 C5 C4 119.82(18)
C6 C5 H5 120.1
C1 C6 C5 119.16(17)
C1 C6 H6 120.4
C5 C6 H6 120.4
O1 C7 N1 121.58(15)
O1 C7 N2 121.00(15)
N1 C7 N2 117.43(14)
O2 C8 N2 121.95(16)
O2 C8 C9 121.28(15)
N2 C8 C9 116.74(14)
C8 C9 Cl1 106.26(11)
C8 C9 C10 116.72(14)
C8 C9 C17 111.43(14)
C10 C9 Cl1 106.69(11)
C10 C9 C17 106.23(13)
C17 C9 Cl1 109.28(11)
O3 C10 N1 122.73(16)
O3 C10 C9 121.08(15)
N1 C10 C9 116.08(14)
C12 C11 N2 120.00(15)
C12 C11 C16 122.27(16)
C16 C11 N2 117.68(15)
C11 C12 H12 120.8
C11 C12 C13 118.37(17)
C13 C12 H12 120.8
C12 C13 H13 120.0
C14 C13 C12 120.03(16)
C14 C13 H13 120.0
C13 C14 H14 119.7
C15 C14 C13 120.50(16)
C15 C14 H14 119.7
C14 C15 H15 120.0
C14 C15 C16 119.98(17)
C16 C15 H15 120.0
C11 C16 C15 118.83(16)
C11 C16 H16 120.6
C15 C16 H16 120.6
C9 C17 H17 107.2
C18 C17 C9 111.04(14)
C18 C17 H17 107.2
C19 C17 C9 109.60(13)
C19 C17 H17 107.2
C19 C17 C18 114.26(14)
N3 C18 C17 111.91(14)
N3 C18 H18A 109.2
N3 C18 H18B 109.2
C17 C18 H18A 109.2
C17 C18 H18B 109.2
H18A C18 H18B 107.9
C20 C19 C17 122.41(15)
C20 C19 C24 118.66(16)
C24 C19 C17 118.88(15)
C19 C20 H20 119.7
C21 C20 C19 120.67(16)
C21 C20 H20 119.7
C20 C21 H21 119.6
C20 C21 C22 120.71(17)
C22 C21 H21 119.6
C21 C22 C23 118.33(16)
C21 C22 C25 121.58(17)
C23 C22 C25 120.07(17)
C22 C23 H23 119.4
C24 C23 C22 121.25(17)
C24 C23 H23 119.4
C19 C24 H24 119.8
C23 C24 C19 120.36(16)
C23 C24 H24 119.8
C22 C25 H25A 109.5
C22 C25 H25B 109.5
C22 C25 H25C 109.5
H25A C25 H25B 109.5
H25A C25 H25C 109.5
H25B C25 H25C 109.5

loop_
_geom_bond_atom_site_label_1
_geom_bond_atom_site_label_2
_geom_bond_distance
Cl1 C9 1.7967(16)
O1 C7 1.205(2)
O2 C8 1.208(2)
O3 C10 1.201(2)
O4 N3 1.233(2)
O5 N3 1.214(2)
N1 C1 1.457(2)
N1 C7 1.397(2)
N1 C10 1.386(2)
N2 C7 1.399(2)
N2 C8 1.375(2)
N2 C11 1.457(2)
N3 C18 1.504(2)
C1 C2 1.382(2)
C1 C6 1.385(2)
C2 H2 0.9500
C2 C3 1.394(3)
C3 H3 0.9500
C3 C4 1.381(3)
C4 H4 0.9500
C4 C5 1.394(3)
C5 H5 0.9500
C5 C6 1.389(3)
C6 H6 0.9500
C8 C9 1.530(2)
C9 C10 1.536(2)
C9 C17 1.566(2)
C11 C12 1.381(2)
C11 C16 1.382(2)
C12 H12 0.9500
C12 C13 1.394(3)
C13 H13 0.9500
C13 C14 1.387(3)
C14 H14 0.9500
C14 C15 1.384(3)
C15 H15 0.9500
C15 C16 1.387(3)
C16 H16 0.9500
C17 H17 1.0000
C17 C18 1.528(2)
C17 C19 1.522(2)
C18 H18A 0.9900
C18 H18B 0.9900
C19 C20 1.394(2)
C19 C24 1.396(2)
C20 H20 0.9500
C20 C21 1.391(3)
C21 H21 0.9500
C21 C22 1.392(3)
C22 C23 1.395(3)
C22 C25 1.503(2)
C23 H23 0.9500
C23 C24 1.384(2)
C24 H24 0.9500
C25 H25A 0.9800
C25 H25B 0.9800
C25 H25C 0.9800

loop_
_geom_torsion_atom_site_label_1
_geom_torsion_atom_site_label_2
_geom_torsion_atom_site_label_3
_geom_torsion_atom_site_label_4
_geom_torsion
Cl1 C9 C10 O3 50.89(19)
Cl1 C9 C10 N1 -132.90(13)
Cl1 C9 C17 C18 60.62(16)
Cl1 C9 C17 C19 -172.20(11)
O2 C8 C9 Cl1 -54.65(19)
O2 C8 C9 C10 -173.45(15)
O2 C8 C9 C17 64.3(2)
O4 N3 C18 C17 -166.60(15)
O5 N3 C18 C17 13.9(2)
N1 C1 C2 C3 -177.76(15)
N1 C1 C6 C5 178.33(15)
N2 C8 C9 Cl1 127.18(13)
N2 C8 C9 C10 8.4(2)
N2 C8 C9 C17 -113.87(16)
N2 C11 C12 C13 176.54(15)
N2 C11 C16 C15 -176.70(15)
C1 N1 C7 O1 -5.0(2)
C1 N1 C7 N2 175.08(14)
C1 N1 C10 O3 8.5(2)
C1 N1 C10 C9 -167.59(14)
C1 C2 C3 C4 -0.6(3)
C2 C1 C6 C5 -0.5(2)
C2 C3 C4 C5 -0.4(3)
C3 C4 C5 C6 1.0(3)
C4 C5 C6 C1 -0.5(3)
C6 C1 C2 C3 1.1(3)
C7 N1 C1 C2 111.97(18)
C7 N1 C1 C6 -66.92(19)
C7 N1 C10 O3 -170.01(17)
C7 N1 C10 C9 13.9(2)
C7 N2 C8 O2 -178.96(16)
C7 N2 C8 C9 -0.8(2)
C7 N2 C11 C12 -103.41(18)
C7 N2 C11 C16 73.99(19)
C8 N2 C7 O1 179.20(16)
C8 N2 C7 N1 -0.9(2)
C8 N2 C11 C12 80.6(2)
C8 N2 C11 C16 -101.99(18)
C8 C9 C10 O3 169.46(15)
C8 C9 C10 N1 -14.3(2)
C8 C9 C17 C18 -56.50(18)
C8 C9 C17 C19 70.68(17)
C9 C17 C18 N3 -166.48(13)
C9 C17 C19 C20 -76.71(19)
C9 C17 C19 C24 100.70(17)
C10 N1 C1 C2 -66.7(2)
C10 N1 C1 C6 114.38(17)
C10 N1 C7 O1 173.59(16)
C10 N1 C7 N2 -6.3(2)
C10 C9 C17 C18 175.38(13)
C10 C9 C17 C19 -57.44(17)
C11 N2 C7 O1 3.6(2)
C11 N2 C7 N1 -176.55(14)
C11 N2 C8 O2 -3.5(2)
C11 N2 C8 C9 174.68(14)
C11 C12 C13 C14 0.1(3)
C12 C11 C16 C15 0.6(3)
C12 C13 C14 C15 0.7(3)
C13 C14 C15 C16 -0.8(3)
C14 C15 C16 C11 0.2(3)
C16 C11 C12 C13 -0.7(3)
C17 C9 C10 O3 -65.62(19)
C17 C9 C10 N1 110.59(15)
C17 C19 C20 C21 177.33(16)
C17 C19 C24 C23 -177.88(15)
C18 C17 C19 C20 48.6(2)
C18 C17 C19 C24 -133.96(16)
C19 C17 C18 N3 68.93(18)
C19 C20 C21 C22 0.8(3)
C20 C19 C24 C23 -0.4(2)
C20 C21 C22 C23 -1.1(3)
C20 C21 C22 C25 177.44(16)
C21 C22 C23 C24 0.7(3)
C22 C23 C24 C19 0.1(3)
C24 C19 C20 C21 -0.1(2)
C25 C22 C23 C24 -177.92(16)
